data_7206058
loop_
_publ_author_name
'Zhang, Ying'
'Lai, Shiu-Lun'
'Tong, Qing-Xiao'
'Chan, Mei-Yee'
'Ng, Tsz-Wai'
'Wen, Zhi-Chun'
'Zhang, Guo-Qiang'
'Lee, Shuit-Tong'
'Kwong, Hoi-Lun'
'Lee, Chun-Sing'

_publ_section_title
;
 Synthesis and characterization of phenanthroimidazole derivatives for
 applications in organic electroluminescent devices
;
_journal_issue 22
_journal_name_full 'Journal of Materials Chemistry'
_journal_page_first 8206
_journal_paper_doi 10.1039/c1jm10326a
_journal_volume 21
_journal_year 2011
_chemical_formula_sum 'C39 H30 N2 S'
_chemical_formula_weight 558.71
_chemical_name_systematic
; 
 ? 
;
_space_group_IT_number 2
_symmetry_cell_setting triclinic
_symmetry_space_group_name_Hall '-P 1'
_symmetry_space_group_name_H-M 'P -1'
_atom_sites_solution_hydrogens geom
_atom_sites_solution_primary direct
_atom_sites_solution_secondary difmap
_audit_creation_method SHELXL-97
_cell_angle_alpha 106.3580(10)
_cell_angle_beta 97.9750(10)
_cell_angle_gamma 101.6110(10)
_cell_formula_units_Z 2
_cell_length_a 9.4051(8)
_cell_length_b 11.1593(10)
_cell_length_c 14.8250(13)
_cell_measurement_reflns_used 4921
_cell_measurement_temperature 298(2)
_cell_measurement_theta_max 27.1255
_cell_measurement_theta_min 2.26
_cell_volume 1430.5(2)
_computing_cell_refinement 'Bruker SMART'
_computing_data_collection 'Bruker SMART'
_computing_data_reduction 'Bruker SAINT'
_computing_molecular_graphics 'Bruker SHELXTL'
_computing_publication_material 'Bruker SHELXTL'
_computing_structure_refinement 'SHELXL-97 (Sheldrick, 1997)'
_computing_structure_solution 'SHELXS-97 (Sheldrick, 1990)'
_diffrn_ambient_temperature 298(2)
_diffrn_measured_fraction_theta_full 0.985
_diffrn_measured_fraction_theta_max 0.985
_diffrn_measurement_device_type 'Bruker Smart Apex CCD diffractometer'
_diffrn_measurement_method '/f and /w scans'
_diffrn_radiation_monochromator graphite
_diffrn_radiation_source 'fine-focus sealed tube'
_diffrn_radiation_type MoK\a
_diffrn_radiation_wavelength 0.71073
_diffrn_reflns_av_R_equivalents 0.0197
_diffrn_reflns_av_sigmaI/netI 0.0305
_diffrn_reflns_limit_h_max 11
_diffrn_reflns_limit_h_min -11
_diffrn_reflns_limit_k_max 13
_diffrn_reflns_limit_k_min -13
_diffrn_reflns_limit_l_max 17
_diffrn_reflns_limit_l_min -17
_diffrn_reflns_number 10113
_diffrn_reflns_theta_full 25.00
_diffrn_reflns_theta_max 25.00
_diffrn_reflns_theta_min 1.46
_exptl_absorpt_coefficient_mu 0.145
_exptl_absorpt_correction_T_max 0.9757
_exptl_absorpt_correction_T_min 0.9605
_exptl_absorpt_correction_type multi-scan
_exptl_absorpt_process_details sadabs
_exptl_crystal_colour yellow
_exptl_crystal_density_diffrn 1.297
_exptl_crystal_density_meas 0
_exptl_crystal_density_method 'not measured'
_exptl_crystal_description block
_exptl_crystal_F_000 588
_exptl_crystal_size_max 0.28
_exptl_crystal_size_mid 0.21
_exptl_crystal_size_min 0.17
_refine_diff_density_max 0.242
_refine_diff_density_min -0.269
_refine_diff_density_rms 0.062
_refine_ls_extinction_method none
_refine_ls_goodness_of_fit_ref 1.073
_refine_ls_hydrogen_treatment constr
_refine_ls_matrix_type full
_refine_ls_number_parameters 382
_refine_ls_number_reflns 4959
_refine_ls_number_restraints 0
_refine_ls_restrained_S_all 1.073
_refine_ls_R_factor_all 0.0497
_refine_ls_R_factor_gt 0.0427
_refine_ls_shift/su_max 0.000
_refine_ls_shift/su_mean 0.000
_refine_ls_structure_factor_coef Fsqd
_refine_ls_weighting_details 'calc w=1/[\s^2^(Fo^2^)+(0.0815P)^2^+0.1972P] where P=(Fo^2^+2Fc^2^)/3'
_refine_ls_weighting_scheme calc
_refine_ls_wR_factor_gt 0.1212
_refine_ls_wR_factor_ref 0.1326
_reflns_number_gt 4234
_reflns_number_total 4959
_reflns_threshold_expression >2sigma(I)
_cod_data_source_file c1jm10326a_1n-tpi.txt
_cod_data_source_block 1N-TPI
_cod_depositor_comments
;
The following automatic conversions were performed:
'_symmetry_cell_setting' value 'Triclinic' changed to 'triclinic'
according to '/home/saulius/struct/CIF-dictionaries/cif_core.dic'
dictionary named 'cif_core.dic' version 2.4.1 from 2010-06-29.

Automatic conversion script
Id: cif_fix_enum 1555 2011-01-17 13:19:09Z saulius 
;
_cod_original_sg_symbol_H-M P-1
_cod_database_code 7206058

loop_
_symmetry_equiv_pos_as_xyz
'x, y, z'
'-x, -y, -z'

loop_
_atom_site_label
_atom_site_type_symbol
_atom_site_fract_x
_atom_site_fract_y
_atom_site_fract_z
_atom_site_U_iso_or_equiv
_atom_site_adp_type
_atom_site_occupancy
_atom_site_symmetry_multiplicity
_atom_site_calc_flag
_atom_site_refinement_flags
_atom_site_disorder_assembly
_atom_site_disorder_group
S1 S 0.47104(5) 0.56369(4) 0.29344(3) 0.04790(17) Uani 1 1 d . . .
N1 N 0.39321(15) 0.69215(13) 0.55969(9) 0.0396(3) Uani 1 1 d . . .
N2 N 0.30907(15) 0.50601(13) 0.43779(9) 0.0412(3) Uani 1 1 d . . .
C1 C 0.64706(18) 0.62522(16) 0.16995(11) 0.0414(4) Uani 1 1 d . . .
C2 C 0.23374(17) 0.50091(15) 0.51029(11) 0.0392(4) Uani 1 1 d . . .
C3 C 0.40371(17) 0.62079(15) 0.46924(11) 0.0385(4) Uani 1 1 d . . .
C4 C 0.28131(17) 0.61444(16) 0.58603(11) 0.0392(4) Uani 1 1 d . . .
C5 C 0.50420(17) 0.80326(15) 0.62461(11) 0.0386(4) Uani 1 1 d . . .
C6 C 0.61417(19) 0.78214(16) 0.68563(12) 0.0456(4) Uani 1 1 d . . .
H6 H 0.6155 0.6986 0.6843 0.055 Uiso 1 1 calc R . .
C7 C 0.63592(17) 0.70001(16) 0.10640(11) 0.0419(4) Uani 1 1 d . . .
C8 C 0.12066(18) 0.39495(16) 0.51225(12) 0.0421(4) Uani 1 1 d . . .
C9 C 0.21140(18) 0.64110(17) 0.66691(11) 0.0432(4) Uani 1 1 d . . .
C10 C 0.09090(19) 0.54123(18) 0.66648(12) 0.0454(4) Uani 1 1 d . . .
C11 C 0.50011(18) 0.66472(15) 0.41007(11) 0.0398(4) Uani 1 1 d . . .
C12 C 0.61005(18) 0.66550(16) 0.26638(12) 0.0417(4) Uani 1 1 d . . .
C13 C 0.05111(18) 0.41474(17) 0.59170(12) 0.0449(4) Uani 1 1 d . . .
C14 C 0.72445(19) 1.01311(16) 0.75272(11) 0.0441(4) Uani 1 1 d . . .
C15 C 0.67340(19) 0.65659(17) 0.01513(12) 0.0465(4) Uani 1 1 d . . .
C16 C 0.6125(2) 1.03062(17) 0.69004(13) 0.0489(4) Uani 1 1 d . . .
H16 H 0.6110 1.1139 0.6905 0.059 Uiso 1 1 calc R . .
C17 C 0.7219(2) 0.88602(18) 0.74860(12) 0.0494(4) Uani 1 1 d . . .
H17 H 0.7955 0.8711 0.7897 0.059 Uiso 1 1 calc R . .
C18 C 0.5027(2) 0.92697(17) 0.62663(12) 0.0476(4) Uani 1 1 d . . .
H18 H 0.4283 0.9411 0.5856 0.057 Uiso 1 1 calc R . .
C19 C 0.0811(2) 0.27479(17) 0.44030(13) 0.0502(4) Uani 1 1 d . . .
H19 H 0.1254 0.2634 0.3872 0.060 Uiso 1 1 calc R . .
C20 C 0.6737(2) 0.77182(18) 0.34410(13) 0.0509(4) Uani 1 1 d . . .
H20 H 0.7504 0.8385 0.3435 0.061 Uiso 1 1 calc R . .
C21 C 0.6904(2) 0.51314(18) 0.14073(13) 0.0519(5) Uani 1 1 d . . .
H21 H 0.6950 0.4634 0.1814 0.062 Uiso 1 1 calc R . .
C22 C 0.7213(2) 0.54194(19) -0.00980(13) 0.0561(5) Uani 1 1 d . . .
H22 H 0.7485 0.5143 -0.0687 0.067 Uiso 1 1 calc R . .
C23 C 0.2478(2) 0.76020(19) 0.74120(12) 0.0544(5) Uani 1 1 d . . .
H23 H 0.3280 0.8255 0.7427 0.065 Uiso 1 1 calc R . .
C24 C 0.5867(2) 0.81403(18) 0.12926(14) 0.0541(5) Uani 1 1 d . . .
H24 H 0.5628 0.8451 0.1888 0.065 Uiso 1 1 calc R . .
C25 C -0.0556(2) 0.3087(2) 0.59520(14) 0.0582(5) Uani 1 1 d . . .
H25 H -0.1040 0.3189 0.6464 0.070 Uiso 1 1 calc R . .
C26 C 0.61267(19) 0.77178(17) 0.42576(12) 0.0479(4) Uani 1 1 d . . .
H26 H 0.6456 0.8378 0.4843 0.058 Uiso 1 1 calc R . .
C27 C 0.0096(2) 0.5680(2) 0.73901(13) 0.0568(5) Uani 1 1 d . . .
H27 H -0.0713 0.5044 0.7390 0.068 Uiso 1 1 calc R . .
C28 C 0.8509(2) 1.12421(19) 0.82083(13) 0.0579(5) Uani 1 1 d . . .
C29 C 0.6590(2) 0.7275(2) -0.04922(14) 0.0608(5) Uani 1 1 d . . .
H29 H 0.6835 0.6993 -0.1089 0.073 Uiso 1 1 calc R . .
C30 C -0.0225(2) 0.17349(19) 0.44730(15) 0.0603(5) Uani 1 1 d . . .
H30 H -0.0470 0.0936 0.3996 0.072 Uiso 1 1 calc R . .
C31 C -0.0901(2) 0.1907(2) 0.52532(16) 0.0634(5) Uani 1 1 d . . .
H31 H -0.1594 0.1219 0.5305 0.076 Uiso 1 1 calc R . .
C32 C 0.0461(2) 0.6848(2) 0.80960(14) 0.0662(6) Uani 1 1 d . . .
H32 H -0.0100 0.6998 0.8567 0.079 Uiso 1 1 calc R . .
C33 C 0.7282(2) 0.4714(2) 0.05090(14) 0.0598(5) Uani 1 1 d . . .
H33 H 0.7582 0.3951 0.0329 0.072 Uiso 1 1 calc R . .
C34 C 0.1663(2) 0.7810(2) 0.81135(14) 0.0656(6) Uani 1 1 d . . .
H34 H 0.1919 0.8598 0.8603 0.079 Uiso 1 1 calc R . .
C35 C 0.6102(3) 0.8354(2) -0.02545(17) 0.0723(6) Uani 1 1 d . . .
H35 H 0.6007 0.8809 -0.0688 0.087 Uiso 1 1 calc R . .
C36 C 0.8186(3) 1.2560(2) 0.82945(17) 0.0789(7) Uani 1 1 d . . .
H36A H 0.7308 1.2604 0.8550 0.118 Uiso 1 1 calc R . .
H36B H 0.8039 1.2668 0.7671 0.118 Uiso 1 1 calc R . .
H36C H 0.9010 1.3232 0.8716 0.118 Uiso 1 1 calc R . .
C37 C 0.9900(2) 1.1200(3) 0.77958(18) 0.0821(7) Uani 1 1 d . . .
H37A H 1.0688 1.1938 0.8175 0.123 Uiso 1 1 calc R . .
H37B H 0.9701 1.1208 0.7145 0.123 Uiso 1 1 calc R . .
H37C H 1.0189 1.0426 0.7807 0.123 Uiso 1 1 calc R . .
C38 C 0.5740(3) 0.8792(2) 0.06423(17) 0.0701(6) Uani 1 1 d . . .
H38 H 0.5406 0.9540 0.0800 0.084 Uiso 1 1 calc R . .
C39 C 0.8746(4) 1.1130(3) 0.92178(16) 0.1048(10) Uani 1 1 d . . .
H39A H 0.9511 1.1857 0.9640 0.157 Uiso 1 1 calc R . .
H39B H 0.9036 1.0348 0.9200 0.157 Uiso 1 1 calc R . .
H39C H 0.7840 1.1115 0.9448 0.157 Uiso 1 1 calc R . .

loop_
_atom_site_aniso_label
_atom_site_aniso_U_11
_atom_site_aniso_U_22
_atom_site_aniso_U_33
_atom_site_aniso_U_23
_atom_site_aniso_U_13
_atom_site_aniso_U_12
S1 0.0537(3) 0.0453(3) 0.0356(3) 0.00708(19) 0.01179(19) -0.0011(2)
N1 0.0402(7) 0.0398(7) 0.0330(7) 0.0073(6) 0.0073(6) 0.0039(6)
N2 0.0415(7) 0.0422(8) 0.0356(7) 0.0086(6) 0.0087(6) 0.0064(6)
C1 0.0381(8) 0.0459(9) 0.0368(8) 0.0115(7) 0.0071(7) 0.0060(7)
C2 0.0385(8) 0.0416(9) 0.0369(8) 0.0136(7) 0.0061(7) 0.0085(7)
C3 0.0388(8) 0.0404(9) 0.0334(8) 0.0094(7) 0.0065(6) 0.0079(7)
C4 0.0378(8) 0.0443(9) 0.0346(8) 0.0135(7) 0.0055(6) 0.0084(7)
C5 0.0391(8) 0.0401(9) 0.0321(8) 0.0067(7) 0.0093(6) 0.0060(7)
C6 0.0508(10) 0.0393(9) 0.0446(9) 0.0147(8) 0.0063(8) 0.0071(8)
C7 0.0359(8) 0.0455(9) 0.0412(9) 0.0134(7) 0.0078(7) 0.0048(7)
C8 0.0377(8) 0.0462(9) 0.0422(9) 0.0172(7) 0.0048(7) 0.0085(7)
C9 0.0424(9) 0.0525(10) 0.0347(8) 0.0152(7) 0.0056(7) 0.0120(8)
C10 0.0443(9) 0.0582(11) 0.0375(9) 0.0218(8) 0.0082(7) 0.0123(8)
C11 0.0400(8) 0.0411(9) 0.0352(8) 0.0096(7) 0.0061(7) 0.0084(7)
C12 0.0422(9) 0.0444(9) 0.0381(8) 0.0135(7) 0.0098(7) 0.0084(7)
C13 0.0418(9) 0.0526(10) 0.0431(9) 0.0233(8) 0.0054(7) 0.0088(8)
C14 0.0477(9) 0.0447(10) 0.0332(8) 0.0062(7) 0.0150(7) 0.0016(7)
C15 0.0446(9) 0.0517(10) 0.0399(9) 0.0145(8) 0.0089(7) 0.0050(8)
C16 0.0604(11) 0.0378(9) 0.0464(9) 0.0099(8) 0.0149(8) 0.0104(8)
C17 0.0471(10) 0.0527(11) 0.0421(9) 0.0143(8) -0.0005(7) 0.0064(8)
C18 0.0526(10) 0.0450(10) 0.0431(9) 0.0108(8) 0.0053(8) 0.0153(8)
C19 0.0499(10) 0.0473(10) 0.0497(10) 0.0149(8) 0.0097(8) 0.0056(8)
C20 0.0476(10) 0.0489(10) 0.0483(10) 0.0112(8) 0.0139(8) -0.0016(8)
C21 0.0637(11) 0.0543(11) 0.0414(9) 0.0173(8) 0.0099(8) 0.0205(9)
C22 0.0669(12) 0.0610(12) 0.0381(9) 0.0098(9) 0.0151(9) 0.0168(10)
C23 0.0536(11) 0.0604(12) 0.0411(10) 0.0079(8) 0.0128(8) 0.0067(9)
C24 0.0566(11) 0.0521(11) 0.0569(11) 0.0188(9) 0.0188(9) 0.0146(9)
C25 0.0563(11) 0.0674(13) 0.0561(11) 0.0320(10) 0.0164(9) 0.0062(9)
C26 0.0480(10) 0.0457(10) 0.0402(9) 0.0047(8) 0.0104(7) 0.0020(8)
C27 0.0511(10) 0.0754(13) 0.0452(10) 0.0230(10) 0.0152(8) 0.0098(9)
C28 0.0587(11) 0.0537(11) 0.0421(10) 0.0021(8) 0.0121(8) -0.0105(9)
C29 0.0706(13) 0.0664(13) 0.0490(11) 0.0260(10) 0.0169(9) 0.0111(10)
C30 0.0597(12) 0.0481(11) 0.0619(12) 0.0131(9) 0.0040(10) 0.0010(9)
C31 0.0601(12) 0.0566(12) 0.0700(13) 0.0299(11) 0.0096(10) -0.0044(9)
C32 0.0636(12) 0.0901(16) 0.0450(11) 0.0172(11) 0.0239(9) 0.0178(11)
C33 0.0774(14) 0.0565(12) 0.0493(11) 0.0115(9) 0.0166(10) 0.0307(10)
C34 0.0686(13) 0.0749(14) 0.0421(10) 0.0028(10) 0.0164(9) 0.0126(11)
C35 0.0881(16) 0.0734(15) 0.0717(14) 0.0444(12) 0.0226(12) 0.0216(12)
C36 0.0847(16) 0.0508(12) 0.0748(15) -0.0056(11) 0.0265(13) -0.0114(11)
C37 0.0495(12) 0.0874(17) 0.0834(16) 0.0066(13) 0.0108(11) -0.0089(11)
C38 0.0817(15) 0.0606(13) 0.0842(16) 0.0364(12) 0.0263(12) 0.0289(11)
C39 0.127(2) 0.097(2) 0.0430(12) 0.0082(12) -0.0130(13) -0.0342(17)

loop_
_atom_type_symbol
_atom_type_description
_atom_type_scat_dispersion_real
_atom_type_scat_dispersion_imag
_atom_type_scat_source
C C 0.0033 0.0016 'International Tables Vol C Tables 4.2.6.8 and 6.1.1.4'
H H 0.0000 0.0000 'International Tables Vol C Tables 4.2.6.8 and 6.1.1.4'
N N 0.0061 0.0033 'International Tables Vol C Tables 4.2.6.8 and 6.1.1.4'
S S 0.1246 0.1234 'International Tables Vol C Tables 4.2.6.8 and 6.1.1.4'

loop_
_geom_angle_atom_site_label_1
_geom_angle_atom_site_label_2
_geom_angle_atom_site_label_3
_geom_angle
_geom_angle_site_symmetry_1
_geom_angle_site_symmetry_3
_geom_angle_publ_flag
C12 S1 C11 92.67(8) . . ?
C3 N1 C4 105.93(13) . . ?
C3 N1 C5 125.84(13) . . ?
C4 N1 C5 125.53(13) . . ?
C3 N2 C2 105.24(13) . . ?
C21 C1 C7 119.29(15) . . ?
C21 C1 C12 119.24(15) . . ?
C7 C1 C12 121.46(15) . . ?
N2 C2 C4 111.11(14) . . ?
N2 C2 C8 127.22(15) . . ?
C4 C2 C8 121.67(15) . . ?
N2 C3 N1 112.34(14) . . ?
N2 C3 C11 121.63(14) . . ?
N1 C3 C11 125.95(14) . . ?
C2 C4 N1 105.38(13) . . ?
C2 C4 C9 123.03(15) . . ?
N1 C4 C9 131.31(15) . . ?
C18 C5 C6 120.16(15) . . ?
C18 C5 N1 122.02(14) . . ?
C6 C5 N1 117.82(14) . . ?
C17 C6 C5 119.38(16) . . ?
C17 C6 H6 120.3 . . ?
C5 C6 H6 120.3 . . ?
C24 C7 C15 118.17(16) . . ?
C24 C7 C1 123.01(16) . . ?
C15 C7 C1 118.80(15) . . ?
C19 C8 C13 120.26(16) . . ?
C19 C8 C2 122.41(16) . . ?
C13 C8 C2 117.32(15) . . ?
C23 C9 C10 119.20(16) . . ?
C23 C9 C4 124.67(16) . . ?
C10 C9 C4 115.99(15) . . ?
C27 C10 C9 117.86(17) . . ?
C27 C10 C13 121.08(17) . . ?
C9 C10 C13 121.05(15) . . ?
C26 C11 C3 134.02(15) . . ?
C26 C11 S1 110.18(12) . . ?
C3 C11 S1 115.80(12) . . ?
C20 C12 C1 130.65(16) . . ?
C20 C12 S1 110.22(13) . . ?
C1 C12 S1 119.05(12) . . ?
C25 C13 C8 117.04(17) . . ?
C25 C13 C10 122.65(17) . . ?
C8 C13 C10 120.30(15) . . ?
C16 C14 C17 116.83(16) . . ?
C16 C14 C28 123.23(17) . . ?
C17 C14 C28 119.88(17) . . ?
C29 C15 C22 121.42(17) . . ?
C29 C15 C7 119.37(17) . . ?
C22 C15 C7 119.20(16) . . ?
C14 C16 C18 121.61(17) . . ?
C14 C16 H16 119.2 . . ?
C18 C16 H16 119.2 . . ?
C6 C17 C14 122.19(16) . . ?
C6 C17 H17 118.9 . . ?
C14 C17 H17 118.9 . . ?
C5 C18 C16 119.83(16) . . ?
C5 C18 H18 120.1 . . ?
C16 C18 H18 120.1 . . ?
C30 C19 C8 120.65(18) . . ?
C30 C19 H19 119.7 . . ?
C8 C19 H19 119.7 . . ?
C12 C20 C26 113.86(16) . . ?
C12 C20 H20 123.1 . . ?
C26 C20 H20 123.1 . . ?
C1 C21 C33 121.56(17) . . ?
C1 C21 H21 119.2 . . ?
C33 C21 H21 119.2 . . ?
C33 C22 C15 120.89(17) . . ?
C33 C22 H22 119.6 . . ?
C15 C22 H22 119.6 . . ?
C34 C23 C9 120.72(19) . . ?
C34 C23 H23 119.6 . . ?
C9 C23 H23 119.6 . . ?
C38 C24 C7 120.30(19) . . ?
C38 C24 H24 119.8 . . ?
C7 C24 H24 119.8 . . ?
C31 C25 C13 121.88(19) . . ?
C31 C25 H25 119.1 . . ?
C13 C25 H25 119.1 . . ?
C11 C26 C20 113.06(15) . . ?
C11 C26 H26 123.5 . . ?
C20 C26 H26 123.5 . . ?
C32 C27 C10 121.78(19) . . ?
C32 C27 H27 119.1 . . ?
C10 C27 H27 119.1 . . ?
C37 C28 C39 111.1(2) . . ?
C37 C28 C14 107.72(15) . . ?
C39 C28 C14 110.84(17) . . ?
C37 C28 C36 108.17(18) . . ?
C39 C28 C36 107.15(19) . . ?
C14 C28 C36 111.86(18) . . ?
C35 C29 C15 120.94(19) . . ?
C35 C29 H29 119.5 . . ?
C15 C29 H29 119.5 . . ?
C19 C30 C31 119.81(19) . . ?
C19 C30 H30 120.1 . . ?
C31 C30 H30 120.1 . . ?
C25 C31 C30 120.32(18) . . ?
C25 C31 H31 119.8 . . ?
C30 C31 H31 119.8 . . ?
C27 C32 C34 120.21(19) . . ?
C27 C32 H32 119.9 . . ?
C34 C32 H32 119.9 . . ?
C22 C33 C21 120.21(18) . . ?
C22 C33 H33 119.9 . . ?
C21 C33 H33 119.9 . . ?
C23 C34 C32 120.18(19) . . ?
C23 C34 H34 119.9 . . ?
C32 C34 H34 119.9 . . ?
C29 C35 C38 120.10(19) . . ?
C29 C35 H35 120.0 . . ?
C38 C35 H35 120.0 . . ?
C28 C36 H36A 109.5 . . ?
C28 C36 H36B 109.5 . . ?
H36A C36 H36B 109.5 . . ?
C28 C36 H36C 109.5 . . ?
H36A C36 H36C 109.5 . . ?
H36B C36 H36C 109.5 . . ?
C28 C37 H37A 109.5 . . ?
C28 C37 H37B 109.5 . . ?
H37A C37 H37B 109.5 . . ?
C28 C37 H37C 109.5 . . ?
H37A C37 H37C 109.5 . . ?
H37B C37 H37C 109.5 . . ?
C24 C38 C35 121.1(2) . . ?
C24 C38 H38 119.4 . . ?
C35 C38 H38 119.4 . . ?
C28 C39 H39A 109.5 . . ?
C28 C39 H39B 109.5 . . ?
H39A C39 H39B 109.5 . . ?
C28 C39 H39C 109.5 . . ?
H39A C39 H39C 109.5 . . ?
H39B C39 H39C 109.5 . . ?

loop_
_geom_bond_atom_site_label_1
_geom_bond_atom_site_label_2
_geom_bond_distance
_geom_bond_site_symmetry_2
_geom_bond_publ_flag
S1 C12 1.7221(17) . ?
S1 C11 1.7269(16) . ?
N1 C3 1.382(2) . ?
N1 C4 1.396(2) . ?
N1 C5 1.443(2) . ?
N2 C3 1.319(2) . ?
N2 C2 1.375(2) . ?
C1 C21 1.366(2) . ?
C1 C7 1.430(2) . ?
C1 C12 1.485(2) . ?
C2 C4 1.377(2) . ?
C2 C8 1.433(2) . ?
C3 C11 1.455(2) . ?
C4 C9 1.433(2) . ?
C5 C18 1.375(2) . ?
C5 C6 1.379(2) . ?
C6 C17 1.378(2) . ?
C6 H6 0.9300 . ?
C7 C24 1.409(2) . ?
C7 C15 1.422(2) . ?
C8 C19 1.399(2) . ?
C8 C13 1.410(2) . ?
C9 C23 1.409(2) . ?
C9 C10 1.418(2) . ?
C10 C27 1.403(2) . ?
C10 C13 1.467(3) . ?
C11 C26 1.367(2) . ?
C12 C20 1.359(2) . ?
C13 C25 1.408(3) . ?
C14 C16 1.387(3) . ?
C14 C17 1.397(3) . ?
C14 C28 1.529(2) . ?
C15 C29 1.409(3) . ?
C15 C22 1.410(3) . ?
C16 C18 1.387(3) . ?
C16 H16 0.9300 . ?
C17 H17 0.9300 . ?
C18 H18 0.9300 . ?
C19 C30 1.375(3) . ?
C19 H19 0.9300 . ?
C20 C26 1.410(2) . ?
C20 H20 0.9300 . ?
C21 C33 1.402(3) . ?
C21 H21 0.9300 . ?
C22 C33 1.355(3) . ?
C22 H22 0.9300 . ?
C23 C34 1.371(3) . ?
C23 H23 0.9300 . ?
C24 C38 1.368(3) . ?
C24 H24 0.9300 . ?
C25 C31 1.370(3) . ?
C25 H25 0.9300 . ?
C26 H26 0.9300 . ?
C27 C32 1.365(3) . ?
C27 H27 0.9300 . ?
C28 C37 1.523(3) . ?
C28 C39 1.526(3) . ?
C28 C36 1.535(3) . ?
C29 C35 1.347(3) . ?
C29 H29 0.9300 . ?
C30 C31 1.381(3) . ?
C30 H30 0.9300 . ?
C31 H31 0.9300 . ?
C32 C34 1.385(3) . ?
C32 H32 0.9300 . ?
C33 H33 0.9300 . ?
C34 H34 0.9300 . ?
C35 C38 1.396(3) . ?
C35 H35 0.9300 . ?
C36 H36A 0.9600 . ?
C36 H36B 0.9600 . ?
C36 H36C 0.9600 . ?
C37 H37A 0.9600 . ?
C37 H37B 0.9600 . ?
C37 H37C 0.9600 . ?
C38 H38 0.9300 . ?
C39 H39A 0.9600 . ?
C39 H39B 0.9600 . ?
C39 H39C 0.9600 . ?

loop_
_cod_related_entry_id
_cod_related_entry_database
_cod_related_entry_code
1 ChemSpider 26947393
